data_2015138
loop_
_publ_author_name
'Vladimir N. Nesterov'
'Victor P. Kislyi'
'Joseph L. Sabutis'
'Volodymyr V. Nesterov'
'David J. Wiedenfeld'
'Victor V. Semenov'

_publ_section_title
;2-Amino-4-(2-methoxyphenyl)-7,7-dimethyl-5-oxo-5,6,7,8-tetrahydro-4<i>H</i>-chromene-3-carbonitrile
 and
 2-amino-4-(2-methoxyphenyl)-7,7-dimethyl-3-nitro-4,6,7,8-tetrahydro-5<i>H</i>-chromen-5-one
 hemihydrate
;
_journal_coeditor_code FG1879
_journal_issue 12
_journal_name_full 'Acta Crystallographica Section C'
_journal_page_first o741
_journal_page_last o744
_journal_paper_doi 10.1107/S0108270105037078
_journal_volume 61
_journal_year 2005
_chemical_formula_iupac 'C19 H20 N2 O3'
_chemical_formula_moiety 'C19 H20 N2 O3'
_chemical_formula_sum 'C19 H20 N2 O3'
_chemical_formula_weight 324.37
_chemical_name_systematic
;
2-Amino-4-(2-methoxyphenyl)-7,7-dimethyl-5-oxo-5,6,7,8-tetrahydro-
4H-chromene-3-carbonitrile
;
_space_group_IT_number 14
_symmetry_cell_setting monoclinic
_symmetry_space_group_name_Hall '-P 2yn'
_symmetry_space_group_name_H-M 'P 1 21/n 1'
_atom_sites_solution_hydrogens geom
_atom_sites_solution_primary direct
_atom_sites_solution_secondary difmap
_audit_creation_method SHELXL-97
_cell_angle_alpha 90.00
_cell_angle_beta 98.174(16)
_cell_angle_gamma 90.00
_cell_formula_units_Z 4
_cell_length_a 8.7941(18)
_cell_length_b 17.450(4)
_cell_length_c 11.007(2)
_cell_measurement_reflns_used 24
_cell_measurement_temperature 153(2)
_cell_measurement_theta_max 12
_cell_measurement_theta_min 11
_cell_volume 1671.9(6)
_computing_cell_refinement P3/PC
_computing_data_collection 'P3/PC (Siemens, 1989)'
_computing_data_reduction 'SHELXTL-Plus (Sheldrick, 1994)'
_computing_molecular_graphics SHELXTL-Plus
_computing_publication_material SHELXL97
_computing_structure_refinement 'SHELXL97 (Sheldrick, 1997)'
_computing_structure_solution 'SHELXS97 (Sheldrick, 1990)'
_diffrn_ambient_temperature 153(2)
_diffrn_measured_fraction_theta_full 0.983
_diffrn_measured_fraction_theta_max 0.983
_diffrn_measurement_device_type 'Siemens P3/PC'
_diffrn_measurement_method \w/2\q
_diffrn_radiation_monochromator graphite
_diffrn_radiation_source 'fine-focus sealed tube'
_diffrn_radiation_type MoK\a
_diffrn_radiation_wavelength 0.71073
_diffrn_reflns_av_R_equivalents 0.0270
_diffrn_reflns_av_sigmaI/netI 0.0181
_diffrn_reflns_limit_h_max 10
_diffrn_reflns_limit_h_min 0
_diffrn_reflns_limit_k_max 20
_diffrn_reflns_limit_k_min 0
_diffrn_reflns_limit_l_max 12
_diffrn_reflns_limit_l_min -13
_diffrn_reflns_number 3105
_diffrn_reflns_theta_full 25.03
_diffrn_reflns_theta_max 25.03
_diffrn_reflns_theta_min 2.20
_diffrn_standards_decay_% 3
_diffrn_standards_interval_count 97
_diffrn_standards_number 3
_exptl_absorpt_coefficient_mu 0.088
_exptl_absorpt_correction_type none
_exptl_crystal_colour colorless
_exptl_crystal_density_diffrn 1.289
_exptl_crystal_density_method 'not measured'
_exptl_crystal_description prism
_exptl_crystal_F_000 688
_exptl_crystal_size_max 0.45
_exptl_crystal_size_mid 0.30
_exptl_crystal_size_min 0.25
_refine_diff_density_max 0.217
_refine_diff_density_min -0.202
_refine_ls_extinction_method none
_refine_ls_goodness_of_fit_ref 1.036
_refine_ls_hydrogen_treatment constr
_refine_ls_matrix_type full
_refine_ls_number_parameters 220
_refine_ls_number_reflns 2907
_refine_ls_number_restraints 0
_refine_ls_restrained_S_all 1.036
_refine_ls_R_factor_all 0.0441
_refine_ls_R_factor_gt 0.0359
_refine_ls_shift/su_max 0.000
_refine_ls_shift/su_mean 0.000
_refine_ls_structure_factor_coef Fsqd
_refine_ls_weighting_details 'calc w=1/[\s^2^(Fo^2^)+(0.05P)^2^+0.54P] where P=(Fo^2^+2Fc^2^)/3'
_refine_ls_weighting_scheme calc
_refine_ls_wR_factor_gt 0.0893
_refine_ls_wR_factor_ref 0.0937
_reflns_number_gt 2562
_reflns_number_total 2907
_reflns_threshold_expression I>2\s(I)
_cod_data_source_file fg1879.cif
_cod_data_source_block II
_cod_depositor_comments
;
The following automatic conversions were performed:
'_symmetry_cell_setting' value 'Monoclinic' changed to 'monoclinic'
according to '/home/saulius/struct/CIF-dictionaries/cif_core.dic'
dictionary named 'cif_core.dic' version 2.4.1 from 2010-06-29.

Automatic conversion script
Id: cif_fix_enum 1527 2010-12-29 10:47:43Z saulius 

The following automatic conversions were performed:

'_symmetry_cell_setting' value 'Monoclinic' changed to 'monoclinic'
according to /home/saulius/struct/CIF-dictionaries/cif_core.dic
dictionary named 'cif_core.dic' version 2.4.1 from 2010-06-29.

Automatic conversion script
Id: cif_fix_values 1715 2011-07-08 13:25:40Z adriana 
;
_cod_original_sg_symbol_H-M 'P 21/n'
_cod_database_code 2015138
_cod_database_fobs_code 2015138

loop_
_symmetry_equiv_pos_as_xyz
'x, y, z'
'-x+1/2, y+1/2, -z+1/2'
'-x, -y, -z'
'x-1/2, -y-1/2, z-1/2'

loop_
_atom_site_label
_atom_site_fract_x
_atom_site_fract_y
_atom_site_fract_z
_atom_site_U_iso_or_equiv
_atom_site_adp_type
_atom_site_calc_flag
_atom_site_refinement_flags
_atom_site_occupancy
_atom_site_disorder_assembly
_atom_site_disorder_group
_atom_site_type_symbol
O1 0.52493(11) 0.27471(5) 0.73529(8) 0.0236(2) Uani d . 1 . . O
O2 0.19526(12) 0.11434(6) 0.47133(9) 0.0329(3) Uani d . 1 . . O
O3 0.67493(11) 0.17220(6) 0.53370(9) 0.0302(2) Uani d . 1 . . O
N1 0.58034(15) 0.39678(6) 0.70743(10) 0.0298(3) Uani d . 1 . . N
H1A 0.5806 0.4399 0.6661 0.036 Uiso calc R 1 . . H
H1B 0.6220 0.3950 0.7849 0.036 Uiso calc R 1 . . H
N2 0.40686(14) 0.44098(7) 0.39152(10) 0.0300(3) Uani d . 1 . . N
C1 0.42754(15) 0.38942(7) 0.45707(11) 0.0213(3) Uani d . 1 . . C
C2 0.51683(15) 0.33417(7) 0.65266(12) 0.0213(3) Uani d . 1 . . C
C3 0.44752(15) 0.32487(7) 0.53571(11) 0.0201(3) Uani d . 1 . . C
C4 0.38235(15) 0.24846(7) 0.48559(11) 0.0197(3) Uani d . 1 . . C
H4 0.2759 0.2591 0.4438 0.024 Uiso calc R 1 . . H
C5 0.36591(14) 0.19641(7) 0.59223(11) 0.0195(3) Uani d . 1 . . C
C6 0.26133(15) 0.13056(7) 0.57348(12) 0.0223(3) Uani d . 1 . . C
C7 0.23123(16) 0.08633(8) 0.68532(12) 0.0262(3) Uani d . 1 . . C
H7A 0.2005 0.0334 0.6602 0.031 Uiso calc R 1 . . H
H7B 0.1439 0.1103 0.7187 0.031 Uiso calc R 1 . . H
C8 0.36923(15) 0.08265(7) 0.78723(12) 0.0236(3) Uani d . 1 . . C
C9 0.42223(16) 0.16480(7) 0.81714(12) 0.0243(3) Uani d . 1 . . C
H9A 0.3488 0.1898 0.8649 0.029 Uiso calc R 1 . . H
H9B 0.5238 0.1635 0.8691 0.029 Uiso calc R 1 . . H
C10 0.43407(15) 0.21127(7) 0.70551(11) 0.0203(3) Uani d . 1 . . C
C11 0.49962(17) 0.03628(8) 0.74447(14) 0.0306(3) Uani d . 1 . . C
H11A 0.5878 0.0352 0.8098 0.046 Uiso calc R 1 . . H
H11B 0.5300 0.0601 0.6710 0.046 Uiso calc R 1 . . H
H11C 0.4645 -0.0162 0.7252 0.046 Uiso calc R 1 . . H
C12 0.32088(17) 0.04652(8) 0.90222(13) 0.0307(3) Uani d . 1 . . C
H12A 0.4078 0.0473 0.9687 0.046 Uiso calc R 1 . . H
H12B 0.2886 -0.0066 0.8846 0.046 Uiso calc R 1 . . H
H12C 0.2352 0.0757 0.9271 0.046 Uiso calc R 1 . . H
C13 0.47114(15) 0.21655(7) 0.38753(11) 0.0214(3) Uani d . 1 . . C
C14 0.61470(15) 0.18056(7) 0.41270(12) 0.0238(3) Uani d . 1 . . C
C15 0.69003(17) 0.15555(8) 0.31681(13) 0.0294(3) Uani d . 1 . . C
H15 0.7869 0.1308 0.3341 0.035 Uiso calc R 1 . . H
C16 0.62341(19) 0.16680(8) 0.19625(14) 0.0335(4) Uani d . 1 . . C
H16 0.6753 0.1498 0.1312 0.040 Uiso calc R 1 . . H
C17 0.4833(2) 0.20220(9) 0.16999(13) 0.0345(4) Uani d . 1 . . C
H17 0.4381 0.2099 0.0873 0.041 Uiso calc R 1 . . H
C18 0.40874(17) 0.22661(8) 0.26574(12) 0.0270(3) Uani d . 1 . . C
H18 0.3117 0.2510 0.2473 0.032 Uiso calc R 1 . . H
C19 0.80071(18) 0.12026(9) 0.56157(16) 0.0382(4) Uani d . 1 . . C
H19A 0.8246 0.1141 0.6507 0.057 Uiso calc R 1 . . H
H19B 0.8908 0.1406 0.5293 0.057 Uiso calc R 1 . . H
H19C 0.7729 0.0704 0.5238 0.057 Uiso calc R 1 . . H

loop_
_atom_site_aniso_label
_atom_site_aniso_U_11
_atom_site_aniso_U_22
_atom_site_aniso_U_33
_atom_site_aniso_U_12
_atom_site_aniso_U_13
_atom_site_aniso_U_23
O1 0.0328(5) 0.0173(5) 0.0187(4) -0.0018(4) -0.0030(4) 0.0024(3)
O2 0.0389(6) 0.0355(6) 0.0222(5) -0.0132(5) -0.0025(4) 0.0006(4)
O3 0.0263(5) 0.0358(6) 0.0275(5) 0.0088(4) 0.0004(4) -0.0039(4)
N1 0.0465(8) 0.0189(6) 0.0208(6) -0.0056(5) -0.0061(5) 0.0019(4)
N2 0.0389(7) 0.0238(6) 0.0255(6) -0.0031(5) -0.0013(5) 0.0040(5)
C1 0.0225(6) 0.0222(7) 0.0188(6) -0.0014(5) 0.0022(5) -0.0024(5)
C2 0.0254(7) 0.0176(6) 0.0211(6) 0.0021(5) 0.0034(5) 0.0017(5)
C3 0.0234(6) 0.0180(6) 0.0194(6) 0.0010(5) 0.0041(5) 0.0012(5)
C4 0.0211(6) 0.0198(6) 0.0177(6) -0.0002(5) 0.0011(5) 0.0002(5)
C5 0.0211(6) 0.0186(6) 0.0191(6) 0.0027(5) 0.0040(5) 0.0006(5)
C6 0.0227(7) 0.0229(7) 0.0210(7) 0.0009(5) 0.0021(5) 0.0001(5)
C7 0.0264(7) 0.0272(7) 0.0249(7) -0.0049(6) 0.0032(6) 0.0039(5)
C8 0.0256(7) 0.0211(7) 0.0239(7) -0.0004(5) 0.0027(5) 0.0044(5)
C9 0.0320(7) 0.0217(7) 0.0183(6) 0.0027(5) 0.0003(5) 0.0029(5)
C10 0.0230(6) 0.0155(6) 0.0224(6) 0.0026(5) 0.0030(5) -0.0002(5)
C11 0.0330(8) 0.0200(7) 0.0401(8) 0.0021(6) 0.0090(6) 0.0042(6)
C12 0.0333(8) 0.0305(8) 0.0285(7) 0.0000(6) 0.0049(6) 0.0096(6)
C13 0.0265(7) 0.0176(6) 0.0206(6) -0.0062(5) 0.0055(5) -0.0021(5)
C14 0.0263(7) 0.0189(6) 0.0268(7) -0.0062(5) 0.0059(5) -0.0032(5)
C15 0.0327(8) 0.0198(7) 0.0391(8) -0.0051(6) 0.0167(6) -0.0043(6)
C16 0.0498(9) 0.0241(7) 0.0319(8) -0.0102(7) 0.0238(7) -0.0064(6)
C17 0.0517(10) 0.0329(8) 0.0205(7) -0.0094(7) 0.0108(6) -0.0021(6)
C18 0.0334(8) 0.0261(7) 0.0214(7) -0.0054(6) 0.0038(6) -0.0002(5)
C19 0.0292(8) 0.0387(9) 0.0452(9) 0.0110(7) 0.0004(7) -0.0024(7)

loop_
_atom_type_symbol
_atom_type_description
_atom_type_scat_dispersion_real
_atom_type_scat_dispersion_imag
_atom_type_scat_source
C C 0.0033 0.0016 'International Tables Vol C Tables 4.2.6.8 and 6.1.1.4'
H H 0.0000 0.0000 'International Tables Vol C Tables 4.2.6.8 and 6.1.1.4'
N N 0.0061 0.0033 'International Tables Vol C Tables 4.2.6.8 and 6.1.1.4'
O O 0.0106 0.0060 'International Tables Vol C Tables 4.2.6.8 and 6.1.1.4'

loop_
_geom_angle_atom_site_label_1
_geom_angle_atom_site_label_2
_geom_angle_atom_site_label_3
_geom_angle
_geom_angle_publ_flag
C2 O1 C10 118.38(10) yes
C14 O3 C19 117.19(11) yes
C2 N1 H1A 120.0 no
C2 N1 H1B 120.0 no
H1A N1 H1B 120.0 no
N2 C1 C3 177.83(14) yes
N1 C2 C3 129.20(12) no
N1 C2 O1 109.92(11) no
C3 C2 O1 120.85(11) no
C2 C3 C1 119.08(11) no
C2 C3 C4 123.00(11) no
C1 C3 C4 117.85(11) no
C5 C4 C3 108.55(10) no
C5 C4 C13 116.54(11) no
C3 C4 C13 111.83(10) no
C5 C4 H4 106.4 no
C3 C4 H4 106.4 no
C13 C4 H4 106.4 no
C10 C5 C6 118.31(12) no
C10 C5 C4 122.16(12) no
C6 C5 C4 119.32(11) no
O2 C6 C5 121.10(12) no
O2 C6 C7 121.10(12) no
C5 C6 C7 117.72(11) no
C6 C7 C8 113.97(11) no
C6 C7 H7A 108.8 no
C8 C7 H7A 108.8 no
C6 C7 H7B 108.8 no
C8 C7 H7B 108.8 no
H7A C7 H7B 107.7 no
C12 C8 C9 108.71(11) no
C12 C8 C11 110.21(11) no
C9 C8 C11 110.06(11) no
C12 C8 C7 109.82(11) no
C9 C8 C7 107.69(11) no
C11 C8 C7 110.30(11) no
C10 C9 C8 112.83(11) no
C10 C9 H9A 109.0 no
C8 C9 H9A 109.0 no
C10 C9 H9B 109.0 no
C8 C9 H9B 109.0 no
H9A C9 H9B 107.8 no
C5 C10 O1 123.28(11) no
C5 C10 C9 126.36(12) no
O1 C10 C9 110.35(11) no
C8 C11 H11A 109.5 no
C8 C11 H11B 109.5 no
H11A C11 H11B 109.5 no
C8 C11 H11C 109.5 no
H11A C11 H11C 109.5 no
H11B C11 H11C 109.5 no
C8 C12 H12A 109.5 no
C8 C12 H12B 109.5 no
H12A C12 H12B 109.5 no
C8 C12 H12C 109.5 no
H12A C12 H12C 109.5 no
H12B C12 H12C 109.5 no
C18 C13 C14 118.01(12) no
C18 C13 C4 117.80(12) no
C14 C13 C4 124.13(12) no
O3 C14 C15 122.92(13) no
O3 C14 C13 116.93(12) no
C15 C14 C13 120.15(13) no
C16 C15 C14 119.93(14) no
C16 C15 H15 120.0 no
C14 C15 H15 120.0 no
C17 C16 C15 120.67(13) no
C17 C16 H16 119.7 no
C15 C16 H16 119.7 no
C16 C17 C18 119.11(14) no
C16 C17 H17 120.4 no
C18 C17 H17 120.4 no
C17 C18 C13 122.12(14) no
C17 C18 H18 118.9 no
C13 C18 H18 118.9 no
O3 C19 H19A 109.5 no
O3 C19 H19B 109.5 no
H19A C19 H19B 109.5 no
O3 C19 H19C 109.5 no
H19A C19 H19C 109.5 no
H19B C19 H19C 109.5 no

loop_
_geom_bond_atom_site_label_1
_geom_bond_atom_site_label_2
_geom_bond_site_symmetry_1
_geom_bond_site_symmetry_2
_geom_bond_distance
_geom_bond_publ_flag
O1 C2 . . 1.3749(15) yes
O1 C10 . . 1.3773(16) yes
O2 C6 . . 1.2232(16) yes
O3 C14 . . 1.3693(17) no
O3 C19 . . 1.4292(17) no
N1 C2 . . 1.3317(17) yes
N1 H1A . . 0.8800 no
N1 H1B . . 0.8800 no
N2 C1 . . 1.1514(17) yes
C1 C3 . . 1.4162(18) yes
C2 C3 . . 1.3535(18) yes
C3 C4 . . 1.5235(17) no
C4 C5 . . 1.5073(17) no
C4 C13 . . 1.5246(18) yes
C4 H4 . . 1.0000 no
C5 C10 . . 1.3299(18) yes
C5 C6 . . 1.4679(18) yes
C6 C7 . . 1.5080(18) no
C7 C8 . . 1.5323(19) no
C7 H7A . . 0.9900 no
C7 H7B . . 0.9900 no
C8 C12 . . 1.5275(18) no
C8 C9 . . 1.5288(18) no
C8 C11 . . 1.5311(19) no
C9 C10 . . 1.4882(18) no
C9 H9A . . 0.9900 no
C9 H9B . . 0.9900 no
C11 H11A . . 0.9800 no
C11 H11B . . 0.9800 no
C11 H11C . . 0.9800 no
C12 H12A . . 0.9800 no
C12 H12B . . 0.9800 no
C12 H12C . . 0.9800 no
C13 C18 . . 1.3857(19) no
C13 C14 . . 1.4019(19) no
C14 C15 . . 1.394(2) no
C15 C16 . . 1.386(2) no
C15 H15 . . 0.9500 no
C16 C17 . . 1.372(2) no
C16 H16 . . 0.9500 no
C17 C18 . . 1.385(2) no
C17 H17 . . 0.9500 no
C18 H18 . . 0.9500 no
C19 H19A . . 0.9800 no
C19 H19B . . 0.9800 no
C19 H19C . . 0.9800 no

loop_
_geom_hbond_atom_site_label_D
_geom_hbond_atom_site_label_H
_geom_hbond_atom_site_label_A
_geom_hbond_site_symmetry_A
_geom_hbond_distance_DH
_geom_hbond_distance_HA
_geom_hbond_distance_DA
_geom_hbond_angle_DHA
N1 H1A N2 3_666 0.88 2.18 3.041(2) 166
N1 H1B O2 4_666 0.88 2.07 2.943(2) 173

loop_
_geom_torsion_atom_site_label_1
_geom_torsion_atom_site_label_2
_geom_torsion_atom_site_label_3
_geom_torsion_atom_site_label_4
_geom_torsion
_geom_torsion_publ_flag
C10 O1 C2 N1 164.49(11) no
C10 O1 C2 C3 -13.66(17) no
N1 C2 C3 C1 -4.2(2) no
O1 C2 C3 C1 173.56(11) no
N1 C2 C3 C4 178.85(13) no
O1 C2 C3 C4 -3.39(19) no
C2 C3 C4 C5 16.65(17) no
C1 C3 C4 C5 -160.33(11) no
C2 C3 C4 C13 -113.30(14) no
C1 C3 C4 C13 69.72(15) no
C3 C4 C5 C10 -14.85(16) no
C13 C4 C5 C10 112.45(14) no
C3 C4 C5 C6 159.88(11) no
C13 C4 C5 C6 -72.81(15) no
C10 C5 C6 O2 179.82(12) no
C4 C5 C6 O2 4.88(19) no
C10 C5 C6 C7 3.21(18) no
C4 C5 C6 C7 -171.73(11) no
O2 C6 C7 C8 149.85(13) no
C5 C6 C7 C8 -33.53(17) no
C6 C7 C8 C12 172.26(11) no
C6 C7 C8 C9 54.05(15) no
C6 C7 C8 C11 -66.08(15) no
C12 C8 C9 C10 -165.46(11) no
C11 C8 C9 C10 73.74(14) no
C7 C8 C9 C10 -46.53(15) no
C6 C5 C10 O1 -174.89(11) no
C4 C5 C10 O1 -0.10(19) no
C6 C5 C10 C9 3.7(2) no
C4 C5 C10 C9 178.44(12) no
C2 O1 C10 C5 15.72(18) no
C2 O1 C10 C9 -163.03(11) no
C8 C9 C10 C5 19.93(19) no
C8 C9 C10 O1 -161.37(11) no
C5 C4 C13 C18 134.31(12) no
C3 C4 C13 C18 -100.02(13) no
C5 C4 C13 C14 -48.45(17) no
C3 C4 C13 C14 77.22(15) no
C19 O3 C14 C15 -15.06(19) yes
C19 O3 C14 C13 165.34(12) no
C18 C13 C14 O3 179.14(11) no
C4 C13 C14 O3 1.91(18) no
C18 C13 C14 C15 -0.47(18) no
C4 C13 C14 C15 -177.70(12) no
O3 C14 C15 C16 -179.10(12) no
C13 C14 C15 C16 0.5(2) no
C14 C15 C16 C17 -0.2(2) no
C15 C16 C17 C18 -0.1(2) no
C16 C17 C18 C13 0.1(2) no
C14 C13 C18 C17 0.18(19) no
C4 C13 C18 C17 177.59(12) no

loop_
_cod_related_entry_id
_cod_related_entry_database
_cod_related_entry_code
1 ChemSpider 2106587
